data_7051783
loop_
_publ_author_name
'Strasser, Christoph E.'
'Gabrielli, William F.'
'Esterhuysen, Catharine'
'Schuster, Oliver B.'
'Nogai, Stefan D.'
'Cronje, Stephanie'
'Raubenheimer, Helgard G.'

_publ_section_title
;
 Preparation of tris(azolyl)phosphine gold(i) complexes: digold(i)
 coordination and variation in solid state intermolecular interactions
;
_journal_issue 1
_journal_name_full 'New Journal of Chemistry'
_journal_page_first 138
_journal_paper_doi 10.1039/b709896k
_journal_volume 32
_journal_year 2008
_chemical_formula_moiety 'C9 H6 Au Cl N3 P S3'
_chemical_formula_sum 'C9 H6 Au Cl N3 P S3'
_chemical_formula_weight 515.75
_chemical_name_common 'tris(thiazol-2-yl)phosphanegold(I) chloride'
_chemical_name_systematic chlorido[tris(thiazol-2-yl)phosphane]gold(I)
_space_group_IT_number 2
_symmetry_cell_setting triclinic
_symmetry_Int_Tables_number 2
_symmetry_space_group_name_Hall '-P 1'
_symmetry_space_group_name_H-M 'P -1'
_atom_sites_solution_hydrogens geom
_atom_sites_solution_primary direct
_atom_sites_solution_secondary difmap
_audit_creation_method SHELXL-97
_cell_angle_alpha 72.425(1)
_cell_angle_beta 84.882(1)
_cell_angle_gamma 75.129(1)
_cell_formula_units_Z 2
_cell_length_a 8.0705(4)
_cell_length_b 8.6077(4)
_cell_length_c 10.5184(5)
_cell_measurement_reflns_used 4954
_cell_measurement_temperature 100(2)
_cell_measurement_theta_max 28.29
_cell_measurement_theta_min 2.56
_cell_volume 673.20(6)
_computing_cell_refinement 'SAINT (Bruker, 2003)'
_computing_data_collection 'SMART (Bruker, 2002)'
_computing_data_reduction SAINT
_computing_molecular_graphics 'X-Seed (Barbour, 2001)'
_computing_publication_material X-Seed
_computing_structure_refinement 'SHELXL-97 (Sheldrick, 1997)'
_computing_structure_solution 'SHELXS (Sheldrick, 1990)'
_diffrn_ambient_temperature 100(2)
_diffrn_measured_fraction_theta_full 0.991
_diffrn_measured_fraction_theta_max 0.991
_diffrn_measurement_device_type 'Bruker APEX CCD area-detector'
_diffrn_measurement_method \w-scans
_diffrn_radiation_monochromator graphite
_diffrn_radiation_source 'fine-focus sealed tube'
_diffrn_radiation_type MoK\a
_diffrn_radiation_wavelength 0.71073
_diffrn_reflns_av_R_equivalents 0.0251
_diffrn_reflns_av_sigmaI/netI 0.0303
_diffrn_reflns_limit_h_max 10
_diffrn_reflns_limit_h_min -10
_diffrn_reflns_limit_k_max 10
_diffrn_reflns_limit_k_min -10
_diffrn_reflns_limit_l_max 13
_diffrn_reflns_limit_l_min -13
_diffrn_reflns_number 7454
_diffrn_reflns_theta_full 26.73
_diffrn_reflns_theta_max 26.73
_diffrn_reflns_theta_min 2.56
_diffrn_standards_number 0
_exptl_absorpt_coefficient_mu 11.690
_exptl_absorpt_correction_T_max 0.310
_exptl_absorpt_correction_T_min 0.167
_exptl_absorpt_correction_type multi-scan
_exptl_absorpt_process_details 'SADABS (Bruker, 2002)'
_exptl_crystal_colour colourless
_exptl_crystal_density_diffrn 2.544
_exptl_crystal_density_method 'not measured'
_exptl_crystal_description block
_exptl_crystal_F_000 480
_exptl_crystal_size_max 0.20
_exptl_crystal_size_mid 0.15
_exptl_crystal_size_min 0.10
_refine_diff_density_max 1.384
_refine_diff_density_min -0.786
_refine_diff_density_rms 0.134
_refine_ls_extinction_method none
_refine_ls_goodness_of_fit_ref 1.028
_refine_ls_hydrogen_treatment constr
_refine_ls_matrix_type full
_refine_ls_number_parameters 163
_refine_ls_number_reflns 2842
_refine_ls_number_restraints 0
_refine_ls_restrained_S_all 1.028
_refine_ls_R_factor_all 0.0202
_refine_ls_R_factor_gt 0.0192
_refine_ls_shift/su_max 0.001
_refine_ls_shift/su_mean 0.000
_refine_ls_structure_factor_coef Fsqd
_refine_ls_weighting_details 'calc w=1/[\s^2^(Fo^2^)+(0.0223P)^2^+0.2556P] where P=(Fo^2^+2Fc^2^)/3'
_refine_ls_weighting_scheme calc
_refine_ls_wR_factor_gt 0.0449
_refine_ls_wR_factor_ref 0.0453
_reflns_number_gt 2744
_reflns_number_total 2842
_reflns_threshold_expression >2sigma(I)
_cod_data_source_file b709896k.txt
_cod_data_source_block Compound2b(ii)
_cod_database_code 7051783

loop_
_symmetry_equiv_pos_as_xyz
'x, y, z'
'-x, -y, -z'

loop_
_atom_site_label
_atom_site_type_symbol
_atom_site_fract_x
_atom_site_fract_y
_atom_site_fract_z
_atom_site_U_iso_or_equiv
_atom_site_adp_type
_atom_site_occupancy
_atom_site_symmetry_multiplicity
_atom_site_calc_flag
_atom_site_refinement_flags
_atom_site_disorder_assembly
_atom_site_disorder_group
Au1 Au 0.116482(15) 0.090358(16) 0.066485(12) 0.01268(5) Uani 1 1 d . . .
Cl1 Cl -0.03412(11) 0.30700(11) -0.09921(9) 0.01750(18) Uani 1 1 d . . .
P1 P 0.28515(11) -0.10899(11) 0.22117(9) 0.01137(18) Uani 1 1 d . . .
S11 S 0.64529(11) -0.11257(11) 0.31503(9) 0.01550(18) Uani 1 1 d . . .
N11 N 0.3750(4) 0.1257(4) 0.3085(3) 0.0133(6) Uani 1 1 d . . .
C11 C 0.4293(4) -0.0220(4) 0.2876(3) 0.0115(7) Uani 1 1 d . . .
C12 C 0.6630(5) 0.0590(5) 0.3579(4) 0.0171(8) Uani 1 1 d . . .
H12 H 0.7661 0.0743 0.3838 0.021 Uiso 1 1 calc R . .
C13 C 0.5092(5) 0.1693(5) 0.3493(4) 0.0165(7) Uani 1 1 d . . .
H13 H 0.4943 0.2718 0.3704 0.020 Uiso 1 1 calc R . .
S21 S 0.27458(12) -0.43093(12) 0.46025(9) 0.0190(2) Uani 1 1 d . . .
N21 N 0.0518(4) -0.1490(4) 0.4209(3) 0.0163(6) Uani 1 1 d . . .
C21 C 0.1892(4) -0.2264(4) 0.3692(3) 0.0120(7) Uani 1 1 d . . .
C22 C 0.1113(4) -0.4111(5) 0.5742(3) 0.0175(8) Uani 1 1 d . . .
H22 H 0.0957 -0.4978 0.6519 0.021 Uiso 1 1 calc R . .
C23 C 0.0079(5) -0.2552(5) 0.5381(4) 0.0165(7) Uani 1 1 d . . .
H23 H -0.0890 -0.2209 0.5903 0.020 Uiso 1 1 calc R . .
S31 S 0.46891(12) -0.21811(11) -0.01333(9) 0.01568(18) Uani 1 1 d . . .
N31 N 0.5378(4) -0.3965(4) 0.2273(3) 0.0163(6) Uani 1 1 d . . .
C31 C 0.4342(4) -0.2614(4) 0.1556(3) 0.0119(7) Uani 1 1 d . . .
C32 C 0.6339(4) -0.3921(4) 0.0127(4) 0.0157(7) Uani 1 1 d . . .
H32 H 0.7038 -0.4284 -0.0555 0.019 Uiso 1 1 calc R . .
C33 C 0.6510(5) -0.4714(5) 0.1448(4) 0.0167(8) Uani 1 1 d . . .
H33 H 0.7358 -0.5724 0.1786 0.020 Uiso 1 1 calc R . .

loop_
_atom_site_aniso_label
_atom_site_aniso_U_11
_atom_site_aniso_U_22
_atom_site_aniso_U_33
_atom_site_aniso_U_23
_atom_site_aniso_U_13
_atom_site_aniso_U_12
Au1 0.01167(8) 0.01194(8) 0.01302(8) -0.00239(6) -0.00195(5) -0.00125(5)
Cl1 0.0154(4) 0.0145(4) 0.0194(5) -0.0007(4) -0.0053(3) -0.0016(3)
P1 0.0112(4) 0.0114(4) 0.0103(4) -0.0026(4) -0.0006(3) -0.0011(3)
S11 0.0127(4) 0.0147(4) 0.0179(5) -0.0047(4) -0.0024(3) -0.0006(3)
N11 0.0165(15) 0.0120(15) 0.0102(14) -0.0016(12) -0.0021(11) -0.0026(12)
C11 0.0089(16) 0.0136(17) 0.0105(16) -0.0034(14) 0.0016(12) -0.0008(13)
C12 0.0203(19) 0.0192(19) 0.0146(18) -0.0061(15) 0.0010(14) -0.0085(15)
C13 0.0204(19) 0.0176(19) 0.0142(18) -0.0062(15) 0.0004(14) -0.0077(15)
S21 0.0154(4) 0.0152(5) 0.0190(5) 0.0010(4) 0.0041(3) 0.0005(4)
N21 0.0148(15) 0.0166(16) 0.0168(16) -0.0064(13) 0.0042(12) -0.0025(12)
C21 0.0126(17) 0.0125(17) 0.0104(17) -0.0027(14) -0.0043(13) -0.0017(13)
C22 0.0135(18) 0.024(2) 0.0151(19) -0.0054(16) 0.0024(14) -0.0064(16)
C23 0.0140(17) 0.0203(19) 0.0151(18) -0.0052(15) 0.0003(14) -0.0042(15)
S31 0.0191(4) 0.0154(4) 0.0110(4) -0.0034(3) 0.0018(3) -0.0027(4)
N31 0.0163(15) 0.0148(16) 0.0171(16) -0.0064(13) -0.0007(12) -0.0003(12)
C31 0.0135(17) 0.0141(17) 0.0084(16) -0.0027(14) 0.0002(13) -0.0046(14)
C32 0.0163(18) 0.0142(18) 0.0184(19) -0.0085(15) 0.0051(14) -0.0043(14)
C33 0.0137(17) 0.0157(18) 0.022(2) -0.0085(16) -0.0003(14) -0.0024(14)

loop_
_atom_type_symbol
_atom_type_description
_atom_type_scat_dispersion_real
_atom_type_scat_dispersion_imag
_atom_type_scat_source
C C 0.0033 0.0016 'International Tables Vol C Tables 4.2.6.8 and 6.1.1.4'
H H 0.0000 0.0000 'International Tables Vol C Tables 4.2.6.8 and 6.1.1.4'
N N 0.0061 0.0033 'International Tables Vol C Tables 4.2.6.8 and 6.1.1.4'
P P 0.1023 0.0942 'International Tables Vol C Tables 4.2.6.8 and 6.1.1.4'
Au Au -2.0133 8.8022 'International Tables Vol C Tables 4.2.6.8 and 6.1.1.4'
Cl Cl 0.1484 0.1585 'International Tables Vol C Tables 4.2.6.8 and 6.1.1.4'
S S 0.1246 0.1234 'International Tables Vol C Tables 4.2.6.8 and 6.1.1.4'

loop_
_geom_angle_atom_site_label_1
_geom_angle_atom_site_label_2
_geom_angle_atom_site_label_3
_geom_angle
_geom_angle_site_symmetry_1
_geom_angle_site_symmetry_3
_geom_angle_publ_flag
P1 Au1 Cl1 174.30(3) . . ?
Cl1 Au1 Au1 75.78(2) . 2 ?
P1 Au1 Au1 108.50(2) . 2 ?
C11 P1 Au1 110.89(11) . . ?
C21 P1 Au1 119.33(11) . . ?
C31 P1 Au1 113.27(11) . . ?
C11 P1 C21 103.48(16) . . ?
C11 P1 C31 101.55(15) . . ?
C21 P1 C31 106.46(16) . . ?
S11 C11 P1 124.7(2) . . ?
N11 C11 P1 120.3(2) . . ?
N11 C11 S11 114.9(3) . . ?
S11 C12 H12 125.0 . . ?
N11 C13 H13 121.7 . . ?
C11 S11 C12 89.14(17) . . ?
C11 N11 C13 109.5(3) . . ?
C12 C13 N11 116.5(3) . . ?
C12 C13 H13 121.7 . . ?
C13 C12 S11 110.0(3) . . ?
C13 C12 H12 125.0 . . ?
S21 C21 P1 125.6(2) . . ?
N21 C21 P1 118.9(3) . . ?
N21 C21 S21 115.2(3) . . ?
S21 C22 H22 124.8 . . ?
N21 C23 H23 122.2 . . ?
C21 S21 C22 88.78(17) . . ?
C21 N21 C23 110.0(3) . . ?
C22 C23 N21 115.6(3) . . ?
C22 C23 H23 122.2 . . ?
C23 C22 S21 110.4(3) . . ?
C23 C22 H22 124.8 . . ?
S31 C31 P1 119.4(2) . . ?
N31 C31 P1 124.9(3) . . ?
N31 C31 S31 115.1(3) . . ?
S31 C32 H32 125.0 . . ?
N31 C33 H33 122.1 . . ?
C31 S31 C32 89.58(18) . . ?
C31 N31 C33 109.5(3) . . ?
C32 C33 N31 115.9(3) . . ?
C32 C33 H33 122.1 . . ?
C33 C32 S31 109.9(3) . . ?
C33 C32 H32 125.0 . . ?

loop_
_geom_bond_atom_site_label_1
_geom_bond_atom_site_label_2
_geom_bond_distance
_geom_bond_site_symmetry_2
_geom_bond_publ_flag
Au1 P1 2.2260(9) . ?
Au1 Cl1 2.2900(9) . ?
Au1 Au1 3.3459(3) 2 ?
P1 C31 1.798(4) . ?
P1 C21 1.812(4) . ?
P1 C11 1.819(4) . ?
S11 C12 1.711(4) . ?
S11 C11 1.728(3) . ?
N11 C11 1.313(4) . ?
N11 C13 1.373(5) . ?
C12 C13 1.346(5) . ?
C12 H12 0.9500 . ?
C13 H13 0.9500 . ?
S21 C22 1.711(3) . ?
S21 C21 1.723(3) . ?
N21 C21 1.304(4) . ?
N21 C23 1.374(5) . ?
C22 C23 1.347(5) . ?
C22 H22 0.9500 . ?
C23 H23 0.9500 . ?
S31 C32 1.699(4) . ?
S31 C31 1.714(3) . ?
N31 C31 1.306(5) . ?
N31 C33 1.378(5) . ?
C32 C33 1.352(5) . ?
C32 H32 0.9500 . ?
C33 H33 0.9500 . ?

loop_
_geom_torsion_atom_site_label_1
_geom_torsion_atom_site_label_2
_geom_torsion_atom_site_label_3
_geom_torsion_atom_site_label_4
_geom_torsion
_geom_torsion_site_symmetry_1
_geom_torsion_site_symmetry_2
_geom_torsion_site_symmetry_3
_geom_torsion_site_symmetry_4
_geom_torsion_publ_flag
Au1 Au1 P1 C11 174.98(11) 2 . . . ?
Au1 Au1 P1 C21 -64.99(13) 2 . . . ?
Au1 Au1 P1 C31 61.56(13) 2 . . . ?
Au1 P1 C11 S11 -135.71(19) . . . . ?
Au1 P1 C11 N11 38.9(3) . . . . ?
Au1 P1 C21 S21 150.24(17) . . . . ?
Au1 P1 C21 N21 -36.3(3) . . . . ?
Au1 P1 C31 S31 14.7(2) . . . . ?
Au1 P1 C31 N31 -174.9(3) . . . . ?
S11 C12 C13 N11 -0.7(4) . . . . ?
S21 C22 C23 N21 0.8(4) . . . . ?
S31 C32 C33 N31 -0.9(4) . . . . ?
C11 S11 C12 C13 0.3(3) . . . . ?
C11 P1 C21 S21 -86.0(2) . . . . ?
C11 P1 C21 N21 87.4(3) . . . . ?
C11 P1 C31 S31 -104.2(2) . . . . ?
C11 P1 C31 N31 66.2(3) . . . . ?
C11 N11 C13 C12 0.8(5) . . . . ?
C12 S11 C11 P1 175.1(2) . . . . ?
C12 S11 C11 N11 0.2(3) . . . . ?
C13 N11 C11 S11 -0.6(4) . . . . ?
C13 N11 C11 P1 -175.7(2) . . . . ?
C21 S21 C22 C23 -1.0(3) . . . . ?
C21 P1 C11 S11 95.2(2) . . . . ?
C21 P1 C11 N11 -90.2(3) . . . . ?
C21 P1 C31 S31 147.8(2) . . . . ?
C21 P1 C31 N31 -41.8(3) . . . . ?
C21 N21 C23 C22 -0.1(5) . . . . ?
C22 S21 C21 P1 174.7(2) . . . . ?
C22 S21 C21 N21 1.0(3) . . . . ?
C23 N21 C21 S21 -0.7(4) . . . . ?
C23 N21 C21 P1 -174.8(2) . . . . ?
C31 S31 C32 C33 0.6(3) . . . . ?
C31 P1 C11 S11 -15.1(3) . . . . ?
C31 P1 C11 N11 159.5(3) . . . . ?
C31 P1 C21 S21 20.6(3) . . . . ?
C31 P1 C21 N21 -166.0(3) . . . . ?
C31 N31 C33 C32 0.9(5) . . . . ?
C32 S31 C31 P1 171.2(2) . . . . ?
C32 S31 C31 N31 -0.1(3) . . . . ?
C33 N31 C31 S31 -0.4(4) . . . . ?
C33 N31 C31 P1 -171.1(3) . . . . ?
